data_9016075
loop_
_publ_author_name
'Vannier, R.'
'Mairesse, G.'
'Nowogrocki, G.'
'Abraham, F.'
'Boivin, J.'

_publ_section_title
;
 Electrical and structural investigations on a new bismuth lead vanadium
 oxide solid electrolyte
 _cod_database_code 1004097
;
_journal_name_full 'Solid State Ionics'
_journal_page_first 713
_journal_page_last 722
_journal_volume 53
_journal_year 1992
_chemical_formula_sum 'Bi0.95 O2.65 Pb0.1 V0.45'
_space_group_IT_number 139
_symmetry_space_group_name_Hall '-I 4 2'
_symmetry_space_group_name_H-M 'I 4/m m m'
_cell_angle_alpha 90
_cell_angle_beta 90
_cell_angle_gamma 90
_cell_length_a 3.965
_cell_length_b 3.965
_cell_length_c 15.46
_cell_formula_units_Z 4
_cell_volume 243.050
_database_code_amcsd 0015510
_exptl_crystal_density_diffrn 7.779
_cod_duplicate_entry 1004097
_cod_original_formula_sum 'Bi.95 Pb.1 V.45 O2.65'
_cod_database_code 9016075
_amcsd_formula_title 'Bi1.9 O5.3 Pb0.2 V0.9'

loop_
_space_group_symop_operation_xyz
x,y,z
1/2+x,1/2+y,1/2+z
-y,-x,z
1/2-y,1/2-x,1/2+z
y,x,-z
1/2+y,1/2+x,1/2-z
y,-x,-z
1/2+y,1/2-x,1/2-z
-y,x,z
1/2-y,1/2+x,1/2+z
x,-y,z
1/2+x,1/2-y,1/2+z
-x,y,-z
1/2-x,1/2+y,1/2-z
x,y,-z
1/2+x,1/2+y,1/2-z
-x,-y,z
1/2-x,1/2-y,1/2+z
y,x,z
1/2+y,1/2+x,1/2+z
-y,-x,-z
1/2-y,1/2-x,1/2-z
-y,x,-z
1/2-y,1/2+x,1/2-z
y,-x,z
1/2+y,1/2-x,1/2+z
-x,y,z
1/2-x,1/2+y,1/2+z
x,-y,-z
1/2+x,1/2-y,1/2-z
-x,-y,-z
1/2-x,1/2-y,1/2-z

loop_
_atom_site_label
_atom_site_fract_x
_atom_site_fract_y
_atom_site_fract_z
_atom_site_occupancy
Bi1 0.03700 0.03700 0.16340 0.11880
Pb1 0.03700 0.03700 0.16340 0.00630
Bi2 0.00000 0.00000 0.17630 0.47500
Pb2 0.00000 0.00000 0.17630 0.02500
V1 0.06100 0.00000 0.51090 0.11250
Pb3 0.06100 0.00000 0.51090 0.01250
O1 0.00000 0.50000 0.25000 1.00000
O2 0.16500 0.00000 0.40800 0.25000
O3 0.41400 0.00000 0.00000 0.32500

loop_
_cod_related_entry_id
_cod_related_entry_database
_cod_related_entry_code
1 AMCSD 0015510
